data_7247920
loop_
_publ_author_name
'Xiao, Hui'
'Hu, Wei-Yu'
'Wang, Qing'
'Zeng, Cheng-Hui'
'Li, Hao-Hong'
'Liu, Haiming'
'Du, Zi-Yi'
'He, Chun-Ting'

_publ_section_title
;
 Molecular rotators anchored on a rod-like anionic coordination polymer
 adhered by charge-assisted hydrogen bonds.
;
_journal_issue 5
_journal_name_full 'Physical chemistry chemical physics : PCCP'
_journal_page_first 3974
_journal_page_last 3980
_journal_paper_doi 10.1039/d3cp05597c
_journal_volume 26
_journal_year 2024
_chemical_formula_sum 'C5 H14 Br3 Cd N'
_chemical_formula_weight 440.30
_space_group_crystal_system monoclinic
_space_group_IT_number 14
_space_group_name_Hall '-P 2yn'
_space_group_name_H-M_alt 'P 1 21/n 1'
_atom_sites_solution_hydrogens geom
_audit_creation_method SHELXL-2014
_audit_update_record
;
2023-11-05 deposited with the CCDC.	2023-12-29 downloaded from the CCDC.
;
_cell_angle_alpha 90
_cell_angle_beta 100.584(4)
_cell_angle_gamma 90
_cell_formula_units_Z 4
_cell_length_a 7.6240(3)
_cell_length_b 16.5760(8)
_cell_length_c 9.7148(4)
_cell_measurement_reflns_used 3682
_cell_measurement_temperature 273(2)
_cell_measurement_theta_max 28.7170
_cell_measurement_theta_min 2.4550
_cell_volume 1206.82(9)
_computing_structure_refinement 'SHELXL-2014 (Sheldrick, 2014)'
_diffrn_ambient_temperature 273(2)
_diffrn_measured_fraction_theta_full 0.999
_diffrn_measured_fraction_theta_max 0.817
_diffrn_measurement_device_type 'XtaLAB Synergy R, HyPix'
_diffrn_measurement_method '\w scans'
_diffrn_radiation_type MoK\a
_diffrn_radiation_wavelength 0.71073
_diffrn_reflns_av_R_equivalents 0.0532
_diffrn_reflns_av_unetI/netI 0.0771
_diffrn_reflns_Laue_measured_fraction_full 0.999
_diffrn_reflns_Laue_measured_fraction_max 0.817
_diffrn_reflns_limit_h_max 8
_diffrn_reflns_limit_h_min -10
_diffrn_reflns_limit_k_max 21
_diffrn_reflns_limit_k_min -23
_diffrn_reflns_limit_l_max 13
_diffrn_reflns_limit_l_min -12
_diffrn_reflns_number 8136
_diffrn_reflns_point_group_measured_fraction_full 0.999
_diffrn_reflns_point_group_measured_fraction_max 0.817
_diffrn_reflns_theta_full 25.242
_diffrn_reflns_theta_max 30.607
_diffrn_reflns_theta_min 2.457
_exptl_absorpt_coefficient_mu 11.689
_exptl_crystal_colour colorless
_exptl_crystal_density_diffrn 2.423
_exptl_crystal_description column-shaped
_exptl_crystal_F_000 816
_refine_diff_density_max 1.110
_refine_diff_density_min -1.268
_refine_diff_density_rms 0.153
_refine_ls_extinction_method none
_refine_ls_goodness_of_fit_ref 1.059
_refine_ls_hydrogen_treatment constr
_refine_ls_matrix_type full
_refine_ls_number_parameters 153
_refine_ls_number_reflns 3037
_refine_ls_number_restraints 168
_refine_ls_restrained_S_all 1.040
_refine_ls_R_factor_all 0.0669
_refine_ls_R_factor_gt 0.0378
_refine_ls_shift/su_max 0.001
_refine_ls_shift/su_mean 0.000
_refine_ls_structure_factor_coef Fsqd
_refine_ls_weighting_details 'w=1/[\s^2^(Fo^2^)+(0.0489P)^2^+0.5265P] where P=(Fo^2^+2Fc^2^)/3'
_refine_ls_weighting_scheme calc
_refine_ls_wR_factor_gt 0.0855
_refine_ls_wR_factor_ref 0.0938
_reflns_Friedel_coverage 0.000
_reflns_number_gt 2278
_reflns_number_total 3037
_reflns_threshold_expression 'I > 2\s(I)'
_cod_data_source_file d3cp05597c2.cif
_cod_data_source_block 1-273K
_cod_depositor_comments 'Adding full bibliography for 7247917--7247922.cif.'
_cod_original_sg_symbol_H-M 'P 21/n'
_cod_database_code 7247920
_shelx_space_group_comment
;
The symmetry employed for this shelxl refinement is uniquely defined
by the following loop, which should always be used as a source of
symmetry information in preference to the above space-group names.
They are only intended as comments.
;
_shelxl_version_number 2014-3

loop_
_space_group_symop_operation_xyz
'x, y, z'
'-x+1/2, y+1/2, -z+1/2'
'-x, -y, -z'
'x-1/2, -y-1/2, z-1/2'

loop_
_atom_site_label
_atom_site_type_symbol
_atom_site_fract_x
_atom_site_fract_y
_atom_site_fract_z
_atom_site_U_iso_or_equiv
_atom_site_adp_type
_atom_site_occupancy
_atom_site_site_symmetry_order
_atom_site_calc_flag
_atom_site_refinement_flags_posn
_atom_site_refinement_flags_adp
_atom_site_refinement_flags_occupancy
_atom_site_disorder_assembly
_atom_site_disorder_group
Cd1 Cd 0.74228(5) 0.52664(2) 0.45115(4) 0.04764(13) Uani 1 1 d . . . . .
Br1 Br 0.60449(7) 0.54994(4) 0.67297(6) 0.06030(18) Uani 1 1 d . . . . .
Br2 Br 0.92383(7) 0.39699(3) 0.42132(6) 0.05263(16) Uani 1 1 d . . . . .
Br3 Br 0.69506(7) 0.62784(4) 0.24650(6) 0.05402(17) Uani 1 1 d . . . . .
N1 N 0.294(4) 0.6353(14) 0.0436 0.057(3) Uani 0.312(10) 1 d D U P A 2
H1 H 0.3976 0.6199 0.1142 0.069 Uiso 0.312(10) 1 calc R U P A 2
C1 C 0.019(3) 0.7221(16) 0.009(2) 0.064(5) Uani 0.312(10) 1 d D U P A 2
H1A H 0.0274 0.7129 -0.0871 0.097 Uiso 0.312(10) 1 calc R U P A 2
H1B H -0.0129 0.7774 0.0210 0.097 Uiso 0.312(10) 1 calc R U P A 2
H1C H -0.0709 0.6874 0.0344 0.097 Uiso 0.312(10) 1 calc R U P A 2
C2 C 0.198(2) 0.7041(14) 0.1021(18) 0.060(3) Uani 0.312(10) 1 d D U P A 2
H2 H 0.2725 0.7526 0.1092 0.072 Uiso 0.312(10) 1 calc R U P A 2
C3 C 0.177(5) 0.6780(19) 0.248(2) 0.067(5) Uani 0.312(10) 1 d D U P A 2
H3A H 0.0992 0.6321 0.2412 0.101 Uiso 0.312(10) 1 calc R U P A 2
H3B H 0.1269 0.7215 0.2932 0.101 Uiso 0.312(10) 1 calc R U P A 2
H3C H 0.2917 0.6639 0.3013 0.101 Uiso 0.312(10) 1 calc R U P A 2
C4 C 0.359(6) 0.670(2) -0.079(3) 0.061(5) Uani 0.312(10) 1 d D U P A 2
H4A H 0.2620 0.6956 -0.1400 0.091 Uiso 0.312(10) 1 calc R U P A 2
H4B H 0.4062 0.6273 -0.1288 0.091 Uiso 0.312(10) 1 calc R U P A 2
H4C H 0.4511 0.7086 -0.0475 0.091 Uiso 0.312(10) 1 calc R U P A 2
C5 C 0.188(3) 0.5616(16) -0.002(3) 0.075(5) Uani 0.312(10) 1 d D U P A 2
H5A H 0.1490 0.5376 0.0768 0.112 Uiso 0.312(10) 1 calc R U P A 2
H5B H 0.2612 0.5238 -0.0412 0.112 Uiso 0.312(10) 1 calc R U P A 2
H5C H 0.0866 0.5758 -0.0718 0.112 Uiso 0.312(10) 1 calc R U P A 2
N1' N 0.2927(16) 0.6247(6) 0.0401(6) 0.0524(17) Uani 0.688(10) 1 d D U P A 1
H1' H 0.3850 0.6142 0.1225 0.063 Uiso 0.688(10) 1 calc R U P A 1
C1' C -0.0150(14) 0.6825(8) -0.0195(13) 0.077(3) Uani 0.688(10) 1 d D U P A 1
H1'A H 0.0258 0.7309 -0.0579 0.116 Uiso 0.688(10) 1 calc R U P A 1
H1'B H -0.1208 0.6941 0.0175 0.116 Uiso 0.688(10) 1 calc R U P A 1
H1'C H -0.0414 0.6424 -0.0916 0.116 Uiso 0.688(10) 1 calc R U P A 1
C2' C 0.1297(11) 0.6511(6) 0.0973(8) 0.0577(19) Uani 0.688(10) 1 d D U P A 1
H2' H 0.0820 0.6034 0.1373 0.069 Uiso 0.688(10) 1 calc R U P A 1
C3' C 0.191(2) 0.7100(8) 0.2167(14) 0.078(3) Uani 0.688(10) 1 d D U P A 1
H3'A H 0.2827 0.6854 0.2846 0.116 Uiso 0.688(10) 1 calc R U P A 1
H3'B H 0.0919 0.7241 0.2601 0.116 Uiso 0.688(10) 1 calc R U P A 1
H3'C H 0.2374 0.7579 0.1805 0.116 Uiso 0.688(10) 1 calc R U P A 1
C4' C 0.372(3) 0.6846(9) -0.0438(13) 0.065(3) Uani 0.688(10) 1 d D U P A 1
H4'A H 0.4829 0.6644 -0.0624 0.097 Uiso 0.688(10) 1 calc R U P A 1
H4'B H 0.3918 0.7343 0.0075 0.097 Uiso 0.688(10) 1 calc R U P A 1
H4'C H 0.2912 0.6939 -0.1306 0.097 Uiso 0.688(10) 1 calc R U P A 1
C5' C 0.2683(17) 0.5471(6) -0.0371(12) 0.072(3) Uani 0.688(10) 1 d D U P A 1
H5'A H 0.2401 0.5054 0.0239 0.108 Uiso 0.688(10) 1 calc R U P A 1
H5'B H 0.3764 0.5334 -0.0692 0.108 Uiso 0.688(10) 1 calc R U P A 1
H5'C H 0.1726 0.5522 -0.1160 0.108 Uiso 0.688(10) 1 calc R U P A 1

loop_
_atom_site_aniso_label
_atom_site_aniso_U_11
_atom_site_aniso_U_22
_atom_site_aniso_U_33
_atom_site_aniso_U_23
_atom_site_aniso_U_13
_atom_site_aniso_U_12
Cd1 0.0487(2) 0.0566(3) 0.0384(2) 0.00571(16) 0.01005(15) 0.01398(16)
Br1 0.0559(3) 0.0822(4) 0.0461(3) -0.0186(3) 0.0180(2) -0.0144(3)
Br2 0.0478(3) 0.0498(3) 0.0536(3) -0.0071(2) -0.0081(2) 0.0104(2)
Br3 0.0464(3) 0.0609(4) 0.0487(3) 0.0146(2) -0.0073(2) -0.0056(2)
N1 0.054(5) 0.070(5) 0.044(5) 0.001(5) -0.003(5) 0.001(5)
C1 0.060(9) 0.071(10) 0.060(9) 0.003(9) 0.004(7) 0.012(9)
C2 0.058(5) 0.071(6) 0.051(5) -0.002(5) 0.007(5) -0.001(5)
C3 0.066(9) 0.078(11) 0.059(9) -0.003(9) 0.018(8) -0.004(10)
C4 0.060(9) 0.073(10) 0.047(10) -0.007(9) 0.003(9) -0.003(9)
C5 0.080(9) 0.078(9) 0.060(9) 0.000(8) -0.001(8) -0.003(8)
N1' 0.049(3) 0.066(4) 0.039(3) 0.000(3) -0.003(3) 0.006(3)
C1' 0.057(5) 0.094(8) 0.077(7) 0.010(6) 0.002(4) 0.003(6)
C2' 0.053(3) 0.069(4) 0.049(3) 0.003(3) 0.006(3) -0.001(3)
C3' 0.074(6) 0.082(8) 0.076(7) -0.005(6) 0.012(6) 0.010(7)
C4' 0.059(5) 0.078(7) 0.051(6) 0.007(6) -0.008(6) -0.010(5)
C5' 0.094(7) 0.063(6) 0.056(5) 0.000(5) 0.004(5) 0.000(5)

loop_
_atom_type_symbol
_atom_type_description
_atom_type_scat_dispersion_real
_atom_type_scat_dispersion_imag
_atom_type_scat_source
C C 0.0033 0.0016 'International Tables Vol C Tables 4.2.6.8 and 6.1.1.4'
H H 0.0000 0.0000 'International Tables Vol C Tables 4.2.6.8 and 6.1.1.4'
Br Br -0.2901 2.4595 'International Tables Vol C Tables 4.2.6.8 and 6.1.1.4'
Cd Cd -0.8075 1.2024 'International Tables Vol C Tables 4.2.6.8 and 6.1.1.4'
N N 0.0061 0.0033 'International Tables Vol C Tables 4.2.6.8 and 6.1.1.4'

loop_
_geom_angle_atom_site_label_1
_geom_angle_atom_site_label_2
_geom_angle_atom_site_label_3
_geom_angle
_geom_angle_site_symmetry_1
_geom_angle_site_symmetry_3
_geom_angle_publ_flag
Br3 Cd1 Br1 121.59(3) . . ?
Br3 Cd1 Br2 117.00(2) . . ?
Br1 Cd1 Br2 121.37(3) . . ?
Br3 Cd1 Br2 91.87(2) . 3_766 ?
Br1 Cd1 Br2 92.16(2) . 3_766 ?
Br2 Cd1 Br2 87.999(19) . 3_766 ?
Br3 Cd1 Br1 88.70(2) . 3_666 ?
Br1 Cd1 Br1 86.274(19) . 3_666 ?
Br2 Cd1 Br1 93.07(2) . 3_666 ?
Br2 Cd1 Br1 178.40(2) 3_766 3_666 ?
Cd1 Br1 Cd1 93.727(19) . 3_666 ?
Cd1 Br2 Cd1 92.002(19) . 3_766 ?
C4 N1 C5 108.6(13) . . ?
C4 N1 C2 105(2) . . ?
C5 N1 C2 117(2) . . ?
C4 N1 H1 108.5 . . ?
C5 N1 H1 108.5 . . ?
C2 N1 H1 108.5 . . ?
C2 C1 H1A 109.5 . . ?
C2 C1 H1B 109.5 . . ?
H1A C1 H1B 109.5 . . ?
C2 C1 H1C 109.5 . . ?
H1A C1 H1C 109.5 . . ?
H1B C1 H1C 109.5 . . ?
C3 C2 C1 112(2) . . ?
C3 C2 N1 106.0(19) . . ?
C1 C2 N1 111.5(19) . . ?
C3 C2 H2 109.1 . . ?
C1 C2 H2 109.1 . . ?
N1 C2 H2 109.1 . . ?
C2 C3 H3A 109.5 . . ?
C2 C3 H3B 109.5 . . ?
H3A C3 H3B 109.5 . . ?
C2 C3 H3C 109.5 . . ?
H3A C3 H3C 109.5 . . ?
H3B C3 H3C 109.5 . . ?
N1 C4 H4A 109.5 . . ?
N1 C4 H4B 109.5 . . ?
H4A C4 H4B 109.5 . . ?
N1 C4 H4C 109.5 . . ?
H4A C4 H4C 109.5 . . ?
H4B C4 H4C 109.5 . . ?
N1 C5 H5A 109.5 . . ?
N1 C5 H5B 109.5 . . ?
H5A C5 H5B 109.5 . . ?
N1 C5 H5C 109.5 . . ?
H5A C5 H5C 109.5 . . ?
H5B C5 H5C 109.5 . . ?
C4' N1' C5' 109.2(8) . . ?
C4' N1' C2' 116.8(12) . . ?
C5' N1' C2' 113.7(10) . . ?
C4' N1' H1' 105.4 . . ?
C5' N1' H1' 105.4 . . ?
C2' N1' H1' 105.4 . . ?
C2' C1' H1'A 109.5 . . ?
C2' C1' H1'B 109.5 . . ?
H1'A C1' H1'B 109.5 . . ?
C2' C1' H1'C 109.5 . . ?
H1'A C1' H1'C 109.5 . . ?
H1'B C1' H1'C 109.5 . . ?
N1' C2' C1' 110.9(8) . . ?
N1' C2' C3' 107.9(9) . . ?
C1' C2' C3' 115.3(9) . . ?
N1' C2' H2' 107.5 . . ?
C1' C2' H2' 107.5 . . ?
C3' C2' H2' 107.5 . . ?
C2' C3' H3'A 109.5 . . ?
C2' C3' H3'B 109.5 . . ?
H3'A C3' H3'B 109.5 . . ?
C2' C3' H3'C 109.5 . . ?
H3'A C3' H3'C 109.5 . . ?
H3'B C3' H3'C 109.5 . . ?
N1' C4' H4'A 109.5 . . ?
N1' C4' H4'B 109.5 . . ?
H4'A C4' H4'B 109.5 . . ?
N1' C4' H4'C 109.5 . . ?
H4'A C4' H4'C 109.5 . . ?
H4'B C4' H4'C 109.5 . . ?
N1' C5' H5'A 109.5 . . ?
N1' C5' H5'B 109.5 . . ?
H5'A C5' H5'B 109.5 . . ?
N1' C5' H5'C 109.5 . . ?
H5'A C5' H5'C 109.5 . . ?
H5'B C5' H5'C 109.5 . . ?

loop_
_geom_bond_atom_site_label_1
_geom_bond_atom_site_label_2
_geom_bond_distance
_geom_bond_site_symmetry_2
_geom_bond_publ_flag
Cd1 Br3 2.5755(6) . ?
Cd1 Br1 2.5938(6) . ?
Cd1 Br2 2.6011(6) . ?
Cd1 Br2 2.9084(6) 3_766 ?
Cd1 Br1 2.9806(7) 3_666 ?
Br1 Cd1 2.9806(7) 3_666 ?
Br2 Cd1 2.9084(6) 3_766 ?
N1 C4 1.486(16) . ?
N1 C5 1.486(17) . ?
N1 C2 1.521(18) . ?
N1 H1 0.9800 . ?
C1 C2 1.521(16) . ?
C1 H1A 0.9600 . ?
C1 H1B 0.9600 . ?
C1 H1C 0.9600 . ?
C2 C3 1.516(17) . ?
C2 H2 0.9800 . ?
C3 H3A 0.9600 . ?
C3 H3B 0.9600 . ?
C3 H3C 0.9600 . ?
C4 H4A 0.9600 . ?
C4 H4B 0.9600 . ?
C4 H4C 0.9600 . ?
C5 H5A 0.9600 . ?
C5 H5B 0.9600 . ?
C5 H5C 0.9600 . ?
N1' C4' 1.480(10) . ?
N1' C5' 1.483(11) . ?
N1' C2' 1.517(12) . ?
N1' H1' 0.9800 . ?
C1' C2' 1.522(11) . ?
C1' H1'A 0.9600 . ?
C1' H1'B 0.9600 . ?
C1' H1'C 0.9600 . ?
C2' C3' 1.522(12) . ?
C2' H2' 0.9800 . ?
C3' H3'A 0.9600 . ?
C3' H3'B 0.9600 . ?
C3' H3'C 0.9600 . ?
C4' H4'A 0.9600 . ?
C4' H4'B 0.9600 . ?
C4' H4'C 0.9600 . ?
C5' H5'A 0.9600 . ?
C5' H5'B 0.9600 . ?
C5' H5'C 0.9600 . ?

loop_
_geom_torsion_atom_site_label_1
_geom_torsion_atom_site_label_2
_geom_torsion_atom_site_label_3
_geom_torsion_atom_site_label_4
_geom_torsion
_geom_torsion_site_symmetry_1
_geom_torsion_site_symmetry_2
_geom_torsion_site_symmetry_3
_geom_torsion_site_symmetry_4
_geom_torsion_publ_flag
C4_b N1_b C2_b C3_b -164(2) . . . . ?
C5 N1 C2 C3 75(2) . . . . ?
C4 N1 C2 C1 73(3) . . . . ?
C5 N1 C2 C1 -47(2) . . . . ?
C4' N1' C2' C1' 54.2(13) . . . . ?
C5' N1' C2' C1' -74.4(11) . . . . ?
C4' N1' C2' C3' -72.9(12) . . . . ?
C5' N1' C2' C3' 158.4(9) . . . . ?
